data_7041801
loop_
_publ_author_name
'Crujeiras, Pablo'
'Rodr\'iguez-Rey, Jos\'e Luis'
'Sousa-Pedrares, Antonio'

_publ_section_title
;
 Deactivation of the coordinating ability of the iminophosphorane group by
 the effect of ortho-carborane.
;
_journal_issue 8
_journal_name_full 'Dalton transactions (Cambridge, England : 2003)'
_journal_page_first 2572
_journal_page_last 2593
_journal_paper_doi 10.1039/c6dt04592h
_journal_volume 46
_journal_year 2017
_chemical_formula_sum 'C21 H28 B10 N P S'
_chemical_formula_weight 465.57
_space_group_crystal_system triclinic
_space_group_IT_number 2
_space_group_name_Hall '-P 1'
_space_group_name_H-M_alt 'P -1'
_symmetry_space_group_name_Hall '-P 1'
_symmetry_space_group_name_H-M 'P -1'
_atom_sites_solution_hydrogens mixed
_audit_creation_method SHELXL-2014/7
_audit_update_record
;
2016-10-27 deposited with the CCDC.
2017-01-20 downloaded from the CCDC.
;
_cell_angle_alpha 99.553(6)
_cell_angle_beta 104.144(5)
_cell_angle_gamma 105.200(5)
_cell_formula_units_Z 2
_cell_length_a 8.9531(8)
_cell_length_b 9.3607(9)
_cell_length_c 16.1914(16)
_cell_measurement_reflns_used 1945
_cell_measurement_temperature 100(2)
_cell_measurement_theta_max 27.41
_cell_measurement_theta_min 2.33
_cell_volume 1230.8(2)
_computing_cell_refinement 'BRUKER APEX2'
_computing_data_collection 'BRUKER APEX2'
_computing_data_reduction 'Bruker SAINT'
_computing_structure_refinement 'SHELXL-2014/7 (Sheldrick, 2014)'
_computing_structure_solution SHELXT-2014
_diffrn_ambient_temperature 100(2)
_diffrn_measured_fraction_theta_full 0.988
_diffrn_measured_fraction_theta_max 0.988
_diffrn_measurement_device_type 'Bruker X8 Kappa APEXII'
_diffrn_measurement_method 'omega and phi scans'
_diffrn_radiation_type MoK\a
_diffrn_radiation_wavelength 0.71073
_diffrn_reflns_av_R_equivalents 0.0309
_diffrn_reflns_av_unetI/netI 0.0179
_diffrn_reflns_Laue_measured_fraction_full 0.988
_diffrn_reflns_Laue_measured_fraction_max 0.988
_diffrn_reflns_limit_h_max 11
_diffrn_reflns_limit_h_min -11
_diffrn_reflns_limit_k_max 11
_diffrn_reflns_limit_k_min -11
_diffrn_reflns_limit_l_max 20
_diffrn_reflns_limit_l_min -20
_diffrn_reflns_number 52853
_diffrn_reflns_point_group_measured_fraction_full 0.988
_diffrn_reflns_point_group_measured_fraction_max 0.988
_diffrn_reflns_theta_full 25.242
_diffrn_reflns_theta_max 26.372
_diffrn_reflns_theta_min 1.338
_exptl_absorpt_coefficient_mu 0.209
_exptl_absorpt_correction_T_max 0.9713
_exptl_absorpt_correction_T_min 0.9155
_exptl_absorpt_correction_type multi-scan
_exptl_absorpt_process_details
;
 Sheldrick, G.M. SADABS: Program for absorption correction
 using area detector data. University of G\"ottingen, Germany, 1996.
;
_exptl_crystal_colour Colourless
_exptl_crystal_density_diffrn 1.256
_exptl_crystal_description Prism
_exptl_crystal_F_000 484
_exptl_crystal_recrystallization_method 'Re-crystallisation from solvent'
_exptl_crystal_size_max 0.430
_exptl_crystal_size_mid 0.220
_exptl_crystal_size_min 0.140
_refine_diff_density_max 1.153
_refine_diff_density_min -0.491
_refine_diff_density_rms 0.063
_refine_ls_extinction_method none
_refine_ls_goodness_of_fit_ref 1.065
_refine_ls_hydrogen_treatment mixed
_refine_ls_matrix_type full
_refine_ls_number_parameters 312
_refine_ls_number_reflns 4989
_refine_ls_number_restraints 0
_refine_ls_restrained_S_all 1.065
_refine_ls_R_factor_all 0.0507
_refine_ls_R_factor_gt 0.0452
_refine_ls_shift/su_max 0.000
_refine_ls_shift/su_mean 0.000
_refine_ls_structure_factor_coef Fsqd
_refine_ls_weighting_details 'w=1/[\s^2^(Fo^2^)+(0.0522P)^2^+1.5602P] where P=(Fo^2^+2Fc^2^)/3'
_refine_ls_weighting_scheme calc
_refine_ls_wR_factor_gt 0.1160
_refine_ls_wR_factor_ref 0.1200
_reflns_Friedel_coverage 0.000
_reflns_number_gt 4479
_reflns_number_total 4989
_reflns_threshold_expression 'I > 2\s(I)'
_cod_data_source_file c6dt04592h2.cif
_cod_data_source_block I2
_cod_depositor_comments 'Adding full bibliography for 7041791--7041802.cif.'
_cod_database_code 7041801
_shelx_shelxl_version_number 2014/7
_shelx_space_group_comment
;
The symmetry employed for this shelxl refinement is uniquely defined
by the following loop, which should always be used as a source of
symmetry information in preference to the above space-group names.
They are only intended as comments.
;
_shelx_estimated_absorpt_t_min 0.915
_shelx_estimated_absorpt_t_max 0.971

loop_
_space_group_symop_operation_xyz
'x, y, z'
'-x, -y, -z'

loop_
_atom_site_label
_atom_site_type_symbol
_atom_site_fract_x
_atom_site_fract_y
_atom_site_fract_z
_atom_site_U_iso_or_equiv
_atom_site_adp_type
_atom_site_occupancy
_atom_site_site_symmetry_order
_atom_site_calc_flag
_atom_site_refinement_flags_posn
_atom_site_refinement_flags_adp
S1 S 1.15287(6) 0.01472(6) 0.35045(3) 0.02187(14) Uani 1 1 d . .
P1 P 0.92622(6) 0.14601(5) 0.21411(3) 0.01241(13) Uani 1 1 d . .
N1 N 1.0688(2) 0.25732(19) 0.19355(11) 0.0187(4) Uani 1 1 d . .
B3 B 1.2049(3) 0.5331(2) 0.17793(14) 0.0159(4) Uani 1 1 d . .
H3 H 1.1153 0.5204 0.1132 0.019 Uiso 1 1 calc R U
B4 B 1.1575(3) 0.5635(3) 0.27768(14) 0.0176(4) Uani 1 1 d . .
H4 H 1.0363 0.5730 0.2798 0.021 Uiso 1 1 calc R U
B5 B 1.2653(3) 0.4734(3) 0.34922(14) 0.0174(4) Uani 1 1 d . .
H5 H 1.2150 0.4231 0.3986 0.021 Uiso 1 1 calc R U
B6 B 1.3792(3) 0.3873(3) 0.29327(15) 0.0194(5) Uani 1 1 d . .
H6 H 1.4033 0.2792 0.3040 0.023 Uiso 1 1 calc R U
B7 B 1.4157(3) 0.6221(3) 0.19914(15) 0.0185(4) Uani 1 1 d . .
H7 H 1.4649 0.6687 0.1484 0.022 Uiso 1 1 calc R U
B8 B 1.3035(3) 0.7105(3) 0.25497(15) 0.0201(5) Uani 1 1 d . .
H8 H 1.2794 0.8177 0.2424 0.024 Uiso 1 1 calc R U
B9 B 1.3407(3) 0.6732(3) 0.36161(15) 0.0202(5) Uani 1 1 d . .
H9 H 1.3406 0.7564 0.4199 0.024 Uiso 1 1 calc R U
B10 B 1.4777(3) 0.5636(3) 0.37116(15) 0.0216(5) Uani 1 1 d . .
H10 H 1.5678 0.5740 0.4353 0.026 Uiso 1 1 calc R U
B11 B 1.5236(3) 0.5330(3) 0.27070(16) 0.0220(5) Uani 1 1 d . .
H11 H 1.6435 0.5216 0.2671 0.026 Uiso 1 1 calc R U
B12 B 1.5018(3) 0.7112(3) 0.31320(15) 0.0222(5) Uani 1 1 d . .
H12 H 1.6076 0.8189 0.3391 0.027 Uiso 1 1 calc R U
C1 C 1.1857(2) 0.3938(2) 0.23787(12) 0.0144(4) Uani 1 1 d . .
C2 C 1.3408(2) 0.4341(2) 0.19460(13) 0.0160(4) Uani 1 1 d . .
C3 C 0.9291(2) 0.1672(2) 0.32760(12) 0.0172(4) Uani 1 1 d . .
C4 C 1.0395(3) 0.1245(2) 0.38867(13) 0.0193(4) Uani 1 1 d . .
C5 C 1.0571(3) 0.1706(2) 0.47848(14) 0.0264(5) Uani 1 1 d . .
H5A H 1.1308 0.1418 0.5203 0.032 Uiso 1 1 calc R U
C6 C 0.9676(3) 0.2579(3) 0.50618(15) 0.0324(5) Uani 1 1 d . .
H6A H 0.9819 0.2899 0.5672 0.039 Uiso 1 1 calc R U
C7 C 0.8576(3) 0.2995(3) 0.44666(16) 0.0317(5) Uani 1 1 d . .
H7A H 0.7962 0.3587 0.4668 0.038 Uiso 1 1 calc R U
C8 C 0.8373(3) 0.2546(3) 0.35770(14) 0.0248(5) Uani 1 1 d . .
H8A H 0.7614 0.2827 0.3167 0.030 Uiso 1 1 calc R U
C9 C 1.3414(3) 0.0805(3) 0.43870(16) 0.0348(6) Uani 1 1 d . .
H9A H 1.3782 0.1924 0.4568 0.052 Uiso 1 1 calc R U
H9B H 1.4236 0.0459 0.4186 0.052 Uiso 1 1 calc R U
H9C H 1.3247 0.0392 0.4887 0.052 Uiso 1 1 calc R U
C10 C 0.7302(2) 0.1579(2) 0.15639(12) 0.0169(4) Uani 1 1 d . .
C11 C 0.5851(3) 0.0617(2) 0.16075(15) 0.0245(5) Uani 1 1 d . .
H11A H 0.5876 -0.0044 0.1993 0.029 Uiso 1 1 calc R U
C12 C 0.4373(3) 0.0629(3) 0.10851(16) 0.0309(5) Uani 1 1 d . .
H12A H 0.3386 -0.0023 0.1114 0.037 Uiso 1 1 calc R U
C13 C 0.4337(3) 0.1590(3) 0.05223(15) 0.0323(6) Uani 1 1 d . .
H13 H 0.3325 0.1576 0.0155 0.039 Uiso 1 1 calc R U
C14 C 0.5761(3) 0.2567(3) 0.04909(14) 0.0298(5) Uani 1 1 d . .
H14 H 0.5725 0.3242 0.0114 0.036 Uiso 1 1 calc R U
C15 C 0.7259(3) 0.2567(2) 0.10122(13) 0.0215(4) Uani 1 1 d . .
H15 H 0.8240 0.3238 0.0989 0.026 Uiso 1 1 calc R U
C16 C 0.9129(2) -0.0456(2) 0.16285(12) 0.0130(4) Uani 1 1 d . .
C17 C 0.8187(2) -0.1741(2) 0.18074(13) 0.0169(4) Uani 1 1 d . .
H17 H 0.7677 -0.1626 0.2253 0.020 Uiso 1 1 calc R U
C18 C 0.7997(2) -0.3188(2) 0.13313(13) 0.0192(4) Uani 1 1 d . .
H18 H 0.7359 -0.4063 0.1455 0.023 Uiso 1 1 calc R U
C19 C 0.8729(2) -0.3365(2) 0.06780(13) 0.0185(4) Uani 1 1 d . .
H19 H 0.8573 -0.4358 0.0346 0.022 Uiso 1 1 calc R U
C20 C 0.9693(2) -0.2089(2) 0.05089(13) 0.0186(4) Uani 1 1 d . .
H20 H 1.0209 -0.2211 0.0066 0.022 Uiso 1 1 calc R U
C21 C 0.9903(2) -0.0637(2) 0.09863(13) 0.0160(4) Uani 1 1 d . .
H21 H 1.0575 0.0234 0.0876 0.019 Uiso 1 1 calc R U
H2 H 1.330(3) 0.355(3) 0.1453(15) 0.014(5) Uiso 1 1 d . .

loop_
_atom_site_aniso_label
_atom_site_aniso_U_11
_atom_site_aniso_U_22
_atom_site_aniso_U_33
_atom_site_aniso_U_23
_atom_site_aniso_U_13
_atom_site_aniso_U_12
S1 0.0236(3) 0.0215(3) 0.0172(3) 0.00234(19) 0.00044(19) 0.0086(2)
P1 0.0120(2) 0.0132(2) 0.0105(2) 0.00233(17) 0.00301(17) 0.00215(18)
N1 0.0196(8) 0.0171(8) 0.0127(8) 0.0008(6) 0.0055(6) -0.0041(7)
B3 0.0170(10) 0.0161(10) 0.0153(10) 0.0048(8) 0.0067(8) 0.0043(8)
B4 0.0205(11) 0.0181(11) 0.0149(10) 0.0019(8) 0.0080(9) 0.0060(9)
B5 0.0178(11) 0.0186(11) 0.0114(10) 0.0006(8) 0.0045(8) 0.0003(8)
B6 0.0171(11) 0.0240(12) 0.0171(11) 0.0063(9) 0.0058(8) 0.0049(9)
B7 0.0186(11) 0.0189(11) 0.0164(10) 0.0043(8) 0.0078(8) 0.0011(9)
B8 0.0260(12) 0.0150(11) 0.0182(11) 0.0027(8) 0.0090(9) 0.0034(9)
B9 0.0237(12) 0.0178(11) 0.0139(10) 0.0001(8) 0.0066(9) -0.0004(9)
B10 0.0176(11) 0.0250(12) 0.0160(11) 0.0051(9) 0.0034(9) -0.0017(9)
B11 0.0153(11) 0.0282(12) 0.0202(11) 0.0065(9) 0.0048(9) 0.0036(9)
B12 0.0212(11) 0.0229(12) 0.0152(11) 0.0020(9) 0.0052(9) -0.0029(9)
C1 0.0143(9) 0.0164(9) 0.0115(9) 0.0022(7) 0.0057(7) 0.0022(7)
C2 0.0151(9) 0.0187(10) 0.0153(9) 0.0036(8) 0.0082(7) 0.0042(7)
C3 0.0199(10) 0.0156(9) 0.0143(9) 0.0025(7) 0.0069(7) 0.0017(8)
C4 0.0243(10) 0.0148(9) 0.0175(10) 0.0042(8) 0.0067(8) 0.0033(8)
C5 0.0353(12) 0.0227(11) 0.0179(10) 0.0050(8) 0.0071(9) 0.0046(9)
C6 0.0487(15) 0.0306(12) 0.0190(11) 0.0057(9) 0.0157(10) 0.0097(11)
C7 0.0428(14) 0.0305(12) 0.0289(12) 0.0054(10) 0.0219(11) 0.0143(11)
C8 0.0277(11) 0.0252(11) 0.0209(11) 0.0038(8) 0.0124(9) 0.0037(9)
C9 0.0306(13) 0.0319(13) 0.0294(12) -0.0023(10) -0.0084(10) 0.0114(10)
C10 0.0174(9) 0.0174(9) 0.0141(9) -0.0010(7) 0.0027(7) 0.0073(8)
C11 0.0176(10) 0.0218(11) 0.0314(12) 0.0021(9) 0.0058(9) 0.0064(8)
C12 0.0161(10) 0.0259(12) 0.0410(14) -0.0071(10) 0.0018(9) 0.0068(9)
C13 0.0250(12) 0.0358(13) 0.0269(12) -0.0121(10) -0.0061(9) 0.0195(10)
C14 0.0403(14) 0.0337(12) 0.0184(10) 0.0029(9) 0.0025(9) 0.0247(11)
C15 0.0267(11) 0.0214(10) 0.0165(10) 0.0012(8) 0.0052(8) 0.0114(9)
C16 0.0115(8) 0.0148(9) 0.0115(8) 0.0026(7) 0.0015(7) 0.0046(7)
C17 0.0185(9) 0.0185(10) 0.0157(9) 0.0054(7) 0.0079(7) 0.0055(8)
C18 0.0211(10) 0.0164(9) 0.0214(10) 0.0072(8) 0.0084(8) 0.0047(8)
C19 0.0217(10) 0.0168(9) 0.0186(10) 0.0035(8) 0.0050(8) 0.0101(8)
C20 0.0201(10) 0.0220(10) 0.0195(10) 0.0067(8) 0.0109(8) 0.0105(8)
C21 0.0147(9) 0.0179(9) 0.0177(9) 0.0069(7) 0.0068(7) 0.0057(7)

loop_
_atom_type_symbol
_atom_type_description
_atom_type_scat_dispersion_real
_atom_type_scat_dispersion_imag
_atom_type_scat_source
C C 0.0033 0.0016 'International Tables Vol C Tables 4.2.6.8 and 6.1.1.4'
H H 0.0000 0.0000 'International Tables Vol C Tables 4.2.6.8 and 6.1.1.4'
B B 0.0013 0.0007 'International Tables Vol C Tables 4.2.6.8 and 6.1.1.4'
N N 0.0061 0.0033 'International Tables Vol C Tables 4.2.6.8 and 6.1.1.4'
P P 0.1023 0.0942 'International Tables Vol C Tables 4.2.6.8 and 6.1.1.4'
S S 0.1246 0.1234 'International Tables Vol C Tables 4.2.6.8 and 6.1.1.4'

loop_
_geom_angle_atom_site_label_1
_geom_angle_atom_site_label_2
_geom_angle_atom_site_label_3
_geom_angle
C4 S1 C9 102.61(11)
N1 P1 C16 106.82(9)
N1 P1 C3 117.86(9)
C16 P1 C3 112.16(9)
N1 P1 C10 111.76(10)
C16 P1 C10 102.00(8)
C3 P1 C10 105.17(9)
C1 N1 P1 135.32(14)
C2 B3 C1 58.43(11)
C2 B3 B8 104.55(16)
C1 B3 B8 106.71(15)
C2 B3 B4 104.48(15)
C1 B3 B4 58.56(12)
B8 B3 B4 60.95(13)
C2 B3 B7 58.18(12)
C1 B3 B7 106.68(15)
B8 B3 B7 60.26(13)
B4 B3 B7 108.77(16)
C1 B4 B3 60.22(12)
C1 B4 B9 105.89(16)
B3 B4 B9 107.39(16)
C1 B4 B5 58.78(12)
B3 B4 B5 107.84(15)
B9 B4 B5 59.68(13)
C1 B4 B8 106.79(15)
B3 B4 B8 59.40(12)
B9 B4 B8 60.20(13)
B5 B4 B8 107.96(16)
C1 B5 B9 105.93(15)
C1 B5 B6 60.72(12)
B9 B5 B6 107.59(16)
C1 B5 B10 107.02(15)
B9 B5 B10 60.39(13)
B6 B5 B10 59.25(13)
C1 B5 B4 58.64(12)
B9 B5 B4 59.88(13)
B6 B5 B4 108.33(15)
B10 B5 B4 108.40(16)
C2 B6 B10 104.50(16)
C2 B6 C1 58.14(11)
B10 B6 C1 106.11(16)
C2 B6 B11 58.59(12)
B10 B6 B11 60.14(13)
C1 B6 B11 106.59(16)
C2 B6 B5 103.93(16)
B10 B6 B5 60.66(13)
C1 B6 B5 58.13(12)
B11 B6 B5 108.39(17)
C2 B7 B3 59.10(12)
C2 B7 B8 104.72(15)
B3 B7 B8 59.57(12)
C2 B7 B12 104.48(16)
B3 B7 B12 108.21(16)
B8 B7 B12 60.68(14)
C2 B7 B11 58.62(13)
B3 B7 B11 108.48(16)
B8 B7 B11 108.59(16)
B12 B7 B11 59.87(14)
B3 B8 B7 60.17(12)
B3 B8 B9 107.10(16)
B7 B8 B9 107.22(17)
B3 B8 B4 59.65(12)
B7 B8 B4 107.68(15)
B9 B8 B4 59.58(12)
B3 B8 B12 107.96(16)
B7 B8 B12 59.76(13)
B9 B8 B12 59.92(13)
B4 B8 B12 107.86(16)
B5 B9 B4 60.43(13)
B5 B9 B8 108.58(15)
B4 B9 B8 60.23(13)
B5 B9 B12 108.43(17)
B4 B9 B12 108.59(15)
B8 B9 B12 60.19(13)
B5 B9 B10 60.14(13)
B4 B9 B10 108.63(16)
B8 B9 B10 108.39(16)
B12 B9 B10 60.11(14)
B6 B10 B11 60.28(13)
B6 B10 B5 60.10(13)
B11 B10 B5 108.06(16)
B6 B10 B9 107.54(16)
B11 B10 B9 107.49(16)
B5 B10 B9 59.47(13)
B6 B10 B12 108.08(16)
B11 B10 B12 59.78(13)
B5 B10 B12 107.75(17)
B9 B10 B12 59.91(13)
C2 B11 B10 104.19(16)
C2 B11 B6 58.74(12)
B10 B11 B6 59.58(13)
C2 B11 B12 104.20(16)
B10 B11 B12 60.73(14)
B6 B11 B12 108.29(16)
C2 B11 B7 58.16(12)
B10 B11 B7 108.31(17)
B6 B11 B7 107.87(16)
B12 B11 B7 59.97(13)
B11 B12 B7 60.15(13)
B11 B12 B9 107.30(16)
B7 B12 B9 107.04(16)
B11 B12 B10 59.48(14)
B7 B12 B10 107.46(16)
B9 B12 B10 59.97(13)
B11 B12 B8 107.91(16)
B7 B12 B8 59.56(13)
B9 B12 B8 59.89(13)
B10 B12 B8 108.04(16)
N1 C1 C2 113.01(15)
N1 C1 B4 127.51(17)
C2 C1 B4 107.54(14)
N1 C1 B5 129.31(16)
C2 C1 B5 107.03(14)
B4 C1 B5 62.58(13)
N1 C1 B3 114.80(16)
C2 C1 B3 59.67(11)
B4 C1 B3 61.23(12)
B5 C1 B3 111.68(15)
N1 C1 B6 117.02(17)
C2 C1 B6 59.07(12)
B4 C1 B6 111.83(15)
B5 C1 B6 61.15(12)
B3 C1 B6 110.32(14)
C1 C2 B7 113.21(15)
C1 C2 B11 113.65(15)
B7 C2 B11 63.22(13)
C1 C2 B6 62.79(12)
B7 C2 B6 115.31(16)
B11 C2 B6 62.68(13)
C1 C2 B3 61.91(12)
B7 C2 B3 62.72(13)
B11 C2 B3 115.25(16)
B6 C2 B3 115.32(15)
C4 C3 C8 119.43(18)
C4 C3 P1 122.22(15)
C8 C3 P1 117.34(16)
C5 C4 C3 119.25(19)
C5 C4 S1 121.64(17)
C3 C4 S1 119.11(15)
C6 C5 C4 120.1(2)
C5 C6 C7 121.2(2)
C6 C7 C8 119.8(2)
C7 C8 C3 120.3(2)
C15 C10 C11 119.85(19)
C15 C10 P1 118.39(16)
C11 C10 P1 121.55(16)
C12 C11 C10 119.9(2)
C13 C12 C11 120.0(2)
C14 C13 C12 120.4(2)
C13 C14 C15 120.2(2)
C10 C15 C14 119.6(2)
C17 C16 C21 119.70(17)
C17 C16 P1 122.16(14)
C21 C16 P1 117.96(14)
C18 C17 C16 119.75(18)
C19 C18 C17 120.51(18)
C18 C19 C20 119.91(18)
C21 C20 C19 120.06(18)
C20 C21 C16 120.04(18)

loop_
_geom_bond_atom_site_label_1
_geom_bond_atom_site_label_2
_geom_bond_distance
S1 C4 1.765(2)
S1 C9 1.804(2)
P1 N1 1.5659(17)
P1 C16 1.8074(19)
P1 C3 1.8081(19)
P1 C10 1.817(2)
N1 C1 1.368(2)
B3 C2 1.710(3)
B3 C1 1.748(3)
B3 B8 1.760(3)
B3 B4 1.765(3)
B3 B7 1.771(3)
B4 C1 1.718(3)
B4 B9 1.776(3)
B4 B5 1.786(3)
B4 B8 1.788(3)
B5 C1 1.721(3)
B5 B9 1.773(3)
B5 B6 1.775(3)
B5 B10 1.785(3)
B6 C2 1.705(3)
B6 B10 1.759(3)
B6 C1 1.767(3)
B6 B11 1.772(3)
B7 C2 1.693(3)
B7 B8 1.773(3)
B7 B12 1.777(3)
B7 B11 1.780(3)
B8 B9 1.787(3)
B8 B12 1.793(3)
B9 B12 1.788(3)
B9 B10 1.789(4)
B10 B11 1.769(3)
B10 B12 1.792(3)
B11 C2 1.702(3)
B11 B12 1.775(4)
C1 C2 1.688(3)
C3 C4 1.405(3)
C3 C8 1.414(3)
C4 C5 1.403(3)
C5 C6 1.381(3)
C6 C7 1.383(4)
C7 C8 1.384(3)
C10 C15 1.389(3)
C10 C11 1.399(3)
C11 C12 1.390(3)
C12 C13 1.383(4)
C13 C14 1.378(4)
C14 C15 1.399(3)
C16 C17 1.394(3)
C16 C21 1.395(3)
C17 C18 1.388(3)
C18 C19 1.384(3)
C19 C20 1.389(3)
C20 C21 1.388(3)
